data_2310583
loop_
_publ_author_name
'Gattow, G.'

_publ_section_title
;
 Die Kristallstruktur von Cu Se O3 (H2 O)2 (Chalkomenit)
;
_journal_name_full 'Acta Crystallographica (1,1948-23,1967)'
_journal_page_first 377
_journal_page_last 383
_journal_volume 11
_journal_year 1958
_chemical_formula_sum 'Cu H4 O5 Se'
_chemical_name_systematic 'Cu (Se O3) (H2 O)2'
_space_group_IT_number 19
_symmetry_space_group_name_Hall 'P 2ac 2ab'
_symmetry_space_group_name_H-M 'P 21 21 21'
_cell_angle_alpha 90
_cell_angle_beta 90
_cell_angle_gamma 90
_cell_formula_units_Z 4
_cell_length_a 6.671
_cell_length_b 9.193
_cell_length_c 7.384
_cell_volume 452.835
_citation_journal_id_ASTM ACCRA9
_cod_data_source_file Gattow_ACCRA9_1958_264.cif
_cod_data_source_block H4Cu1O5Se1
_cod_original_cell_volume 452.8349
_cod_original_formula_sum 'H4 Cu1 O5 Se1'
_cod_database_code 2310583

loop_
_symmetry_equiv_pos_as_xyz
x,y,z
-x+1/2,-y,z+1/2
x+1/2,-y+1/2,-z
-x,y+1/2,-z+1/2

loop_
_atom_site_label
_atom_site_type_symbol
_atom_site_fract_x
_atom_site_fract_y
_atom_site_fract_z
_atom_site_occupancy
_atom_site_U_iso_or_equiv
O4 O-2 0.06 0.287 0.034 1 0.0
Se1 Se+4 0.731 0.392 0.46 1 0.0
O3 O-2 0.27 0.064 0.13 1 0.0
O2 O-2 0.987 0.392 0.527 1 0.0
Cu1 Cu+2 0.516 0.153 0.214 1 0.0
O5 O-2 0.286 0.452 0.295 1 0.0
O1 O-2 0.251 0.222 0.732 1 0.0
